data_7034183
loop_
_publ_author_name
'Mamidala, Ramesh'
'Mukundam, Vanga'
'Dhanunjayarao, Kunchala'
'Venkatasubbaiah, Krishnan'

_publ_section_title
;
 Synthesis of a cyclometalated 1,3,5-triphenylpyrazole palladium dimer and
 its activity towards cross coupling reactions.
;
_journal_issue 12
_journal_name_full 'Dalton transactions (Cambridge, England : 2003)'
_journal_page_first 5805
_journal_page_last 5809
_journal_paper_doi 10.1039/c4dt03908d
_journal_volume 44
_journal_year 2015
_chemical_formula_moiety 'C47 H38 Cl2 N4 O4 Pd2'
_chemical_formula_sum 'C47 H38 Cl2 N4 O4 Pd2'
_chemical_formula_weight 1006.51
_chemical_name_systematic
;
 ?
;
_space_group_IT_number 15
_symmetry_cell_setting monoclinic
_symmetry_space_group_name_Hall '-C 2yc'
_symmetry_space_group_name_H-M 'C 1 2/c 1'
_atom_sites_solution_hydrogens geom
_atom_sites_solution_primary direct
_atom_sites_solution_secondary difmap
_audit_creation_method SHELXL-97
_audit_update_record
;
2014-12-19 deposited with the CCDC.
2015-02-10 downloaded from the CCDC.
;
_cell_angle_alpha 90.00
_cell_angle_beta 114.5910(10)
_cell_angle_gamma 90.00
_cell_formula_units_Z 4
_cell_length_a 18.0741(4)
_cell_length_b 16.5018(4)
_cell_length_c 15.3290(3)
_cell_measurement_reflns_used 9962
_cell_measurement_temperature 296(2)
_cell_measurement_theta_max 27.65
_cell_measurement_theta_min 2.47
_cell_volume 4157.28(16)
_computing_cell_refinement 'SAINT (Bruker, 2007)'
_computing_data_collection 'SMART (Bruker, 2007)'
_computing_data_reduction 'SAINT (Bruker, 2007)'
_computing_structure_refinement 'SHELXL-97 (Sheldrick, 1997)'
_computing_structure_solution 'SHELXS-97 (Sheldrick, 1990)'
_diffrn_ambient_temperature 296(2)
_diffrn_measured_fraction_theta_full 0.992
_diffrn_measured_fraction_theta_max 0.992
_diffrn_measurement_device_type 'Bruker APEX-II CCD'
_diffrn_measurement_method '\f and \w scans'
_diffrn_radiation_monochromator graphite
_diffrn_radiation_source 'fine-focus sealed tube'
_diffrn_radiation_type MoK\a
_diffrn_radiation_wavelength 0.71073
_diffrn_reflns_av_R_equivalents 0.0382
_diffrn_reflns_av_sigmaI/netI 0.0274
_diffrn_reflns_limit_h_max 25
_diffrn_reflns_limit_h_min -25
_diffrn_reflns_limit_k_max 23
_diffrn_reflns_limit_k_min -23
_diffrn_reflns_limit_l_max 20
_diffrn_reflns_limit_l_min -21
_diffrn_reflns_number 34962
_diffrn_reflns_theta_full 30.57
_diffrn_reflns_theta_max 30.57
_diffrn_reflns_theta_min 1.92
_exptl_absorpt_coefficient_mu 1.044
_exptl_absorpt_correction_T_max 0.7461
_exptl_absorpt_correction_T_min 0.6144
_exptl_absorpt_correction_type multi-scan
_exptl_absorpt_process_details '(SADABS; Blessing, 1995)'
_exptl_crystal_colour yellow
_exptl_crystal_density_diffrn 1.608
_exptl_crystal_density_method 'not measured'
_exptl_crystal_description needles
_exptl_crystal_F_000 2024
_exptl_crystal_size_max 0.35
_exptl_crystal_size_mid 0.22
_exptl_crystal_size_min 0.20
_refine_diff_density_max 0.647
_refine_diff_density_min -0.569
_refine_diff_density_rms 0.134
_refine_ls_extinction_coef 0.00107(12)
_refine_ls_extinction_expression Fc^*^=kFc[1+0.001xFc^2^\l^3^/sin(2\q)]^-1/4^
_refine_ls_extinction_method SHELXL
_refine_ls_goodness_of_fit_ref 1.109
_refine_ls_hydrogen_treatment mixed
_refine_ls_matrix_type full
_refine_ls_number_parameters 269
_refine_ls_number_reflns 6333
_refine_ls_number_restraints 0
_refine_ls_restrained_S_all 1.109
_refine_ls_R_factor_all 0.0428
_refine_ls_R_factor_gt 0.0307
_refine_ls_shift/su_max 0.009
_refine_ls_shift/su_mean 0.000
_refine_ls_structure_factor_coef Fsqd
_refine_ls_weighting_details 'calc w=1/[\s^2^(Fo^2^)+(0.0482P)^2^+1.2171P] where P=(Fo^2^+2Fc^2^)/3'
_refine_ls_weighting_scheme calc
_refine_ls_wR_factor_gt 0.0788
_refine_ls_wR_factor_ref 0.0910
_reflns_number_gt 5122
_reflns_number_total 6333
_reflns_threshold_expression >2sigma(I)
_cod_data_source_file c4dt03908d2.cif
_cod_data_source_block kv
_cod_depositor_comments
;
The following automatic conversions were performed:

'_symmetry_cell_setting' value 'Monoclinic' changed to 'monoclinic'
according to
/usr/data/users/saulius/crontab/automatic-downloads/rss-feeds/RSC/lib/dictionaries/cif_core.dic
dictionary named 'cif_core.dic' version 2.4.2 from 2011-04-26.

Automatic conversion script
Id: cif_fix_values 3008 2015-01-20 13:52:24Z robertas 

 Adding full bibliography for 7034183.cif.
;
_cod_original_sg_symbol_H-M 'C2/c  '
_cod_database_code 7034183

loop_
_symmetry_equiv_pos_as_xyz
'x, y, z'
'-x, y, -z+1/2'
'x+1/2, y+1/2, z'
'-x+1/2, y+1/2, -z+1/2'
'-x, -y, -z'
'x, -y, z-1/2'
'-x+1/2, -y+1/2, -z'
'x+1/2, -y+1/2, z-1/2'

loop_
_atom_site_label
_atom_site_type_symbol
_atom_site_fract_x
_atom_site_fract_y
_atom_site_fract_z
_atom_site_U_iso_or_equiv
_atom_site_adp_type
_atom_site_occupancy
_atom_site_symmetry_multiplicity
_atom_site_calc_flag
_atom_site_refinement_flags
Pd1 Pd 0.969640(9) 1.099819(9) 0.145020(11) 0.03199(7) Uani 1 1 d .
Cl1 Cl 0.06240(11) 0.43691(7) 0.21650(15) 0.1448(6) Uani 1 1 d .
O2 O 0.89461(10) 1.18857(9) 0.17120(12) 0.0423(4) Uani 1 1 d .
O1 O 1.05742(10) 1.18562(10) 0.16826(11) 0.0435(4) Uani 1 1 d .
N2 N 0.92790(10) 0.93178(10) 0.11337(12) 0.0338(3) Uani 1 1 d .
N1 N 0.89187(10) 1.00538(10) 0.11265(12) 0.0335(3) Uani 1 1 d .
C3 C 0.81585(12) 0.98949(13) 0.10128(15) 0.0368(4) Uani 1 1 d .
C2 C 0.80433(15) 0.90581(13) 0.0975(2) 0.0449(5) Uani 1 1 d .
H2 H 0.7573 0.8790 0.0920 0.054 Uiso 1 1 calc R
C1 C 0.87482(13) 0.87029(13) 0.10346(16) 0.0385(4) Uani 1 1 d .
C10 C 1.00949(12) 0.93695(13) 0.12327(14) 0.0348(4) Uani 1 1 d .
C15 C 1.05679(14) 0.87006(15) 0.12525(18) 0.0454(5) Uani 1 1 d .
H15 H 1.0369 0.8178 0.1234 0.055 Uiso 1 1 calc R
C14 C 1.13408(15) 0.88270(17) 0.1300(2) 0.0520(6) Uani 1 1 d .
H14 H 1.1662 0.8385 0.1307 0.062 Uiso 1 1 calc R
C13 C 1.16376(15) 0.95949(18) 0.13381(19) 0.0515(6) Uani 1 1 d .
H13 H 1.2155 0.9671 0.1360 0.062 Uiso 1 1 calc R
C12 C 1.11736(14) 1.02584(15) 0.13438(17) 0.0441(5) Uani 1 1 d .
H12 H 1.1384 1.0777 0.1376 0.053 Uiso 1 1 calc R
C11 C 1.03953(12) 1.01581(13) 0.13013(15) 0.0354(4) Uani 1 1 d .
C16 C 0.88809(14) 0.78270(13) 0.09617(17) 0.0415(5) Uani 1 1 d .
C4 C 0.75252(12) 1.05089(13) 0.08495(16) 0.0378(4) Uani 1 1 d .
C9 C 0.74482(14) 1.11739(14) 0.02638(17) 0.0417(5) Uani 1 1 d .
H9 H 0.7835 1.1264 0.0022 0.050 Uiso 1 1 calc R
C8 C 0.68022(15) 1.17032(15) 0.00370(18) 0.0488(5) Uani 1 1 d .
H8 H 0.6755 1.2144 -0.0361 0.059 Uiso 1 1 calc R
C7 C 0.62271(16) 1.15820(17) 0.0397(2) 0.0570(7) Uani 1 1 d .
H7 H 0.5795 1.1941 0.0247 0.068 Uiso 1 1 calc R
C6 C 0.62992(18) 1.09230(18) 0.0981(2) 0.0597(7) Uani 1 1 d .
H6 H 0.5911 1.0836 0.1221 0.072 Uiso 1 1 calc R
C5 C 0.69462(15) 1.03894(16) 0.12125(19) 0.0503(6) Uani 1 1 d .
H5 H 0.6992 0.9950 0.1612 0.060 Uiso 1 1 calc R
C17 C 0.90461(15) 0.75032(15) 0.02313(19) 0.0497(6) Uani 1 1 d .
H17 H 0.9108 0.7844 -0.0217 0.060 Uiso 1 1 calc R
C21 C 0.8773(2) 0.73062(16) 0.1606(2) 0.0625(7) Uani 1 1 d .
H21 H 0.8651 0.7513 0.2095 0.075 Uiso 1 1 calc R
C18 C 0.91207(17) 0.66735(17) 0.0163(2) 0.0604(7) Uani 1 1 d .
H18 H 0.9239 0.6461 -0.0326 0.072 Uiso 1 1 calc R
C19 C 0.9023(2) 0.61634(17) 0.0810(3) 0.0708(9) Uani 1 1 d .
H19 H 0.9077 0.5606 0.0764 0.085 Uiso 1 1 calc R
C20 C 0.8845(3) 0.64771(18) 0.1525(3) 0.0821(11) Uani 1 1 d .
H20 H 0.8773 0.6131 0.1962 0.099 Uiso 1 1 calc R
C22 C 0.89174(13) 1.20545(12) 0.24864(16) 0.0377(4) Uani 1 1 d .
C23 C 0.81962(17) 1.25381(18) 0.2441(2) 0.0611(7) Uani 1 1 d .
H23A H 0.8067 1.2946 0.1954 0.092 Uiso 1 1 calc R
H23B H 0.8324 1.2792 0.3050 0.092 Uiso 1 1 calc R
H23C H 0.7738 1.2185 0.2290 0.092 Uiso 1 1 calc R
C24 C 0.0000 0.3785(3) 0.2500 0.0910(17) Uani 1 2 d S
H24A H -0.0330 0.3440 0.1968 0.109 Uiso 0.50 1 calc PR
H24B H 0.0330 0.3440 0.3032 0.109 Uiso 0.50 1 calc PR

loop_
_atom_site_aniso_label
_atom_site_aniso_U_11
_atom_site_aniso_U_22
_atom_site_aniso_U_33
_atom_site_aniso_U_23
_atom_site_aniso_U_13
_atom_site_aniso_U_12
Pd1 0.02804(9) 0.03577(10) 0.03271(10) -0.00273(6) 0.01318(7) -0.00101(6)
Cl1 0.1716(14) 0.0788(7) 0.2567(19) -0.0033(9) 0.1613(14) -0.0126(8)
O2 0.0396(9) 0.0411(8) 0.0441(9) -0.0015(6) 0.0155(7) 0.0087(6)
O1 0.0417(9) 0.0475(9) 0.0432(9) -0.0025(7) 0.0195(7) -0.0116(7)
N2 0.0285(8) 0.0349(8) 0.0375(9) -0.0002(7) 0.0131(7) 0.0035(7)
N1 0.0285(8) 0.0341(8) 0.0378(9) -0.0018(7) 0.0136(7) 0.0022(7)
C3 0.0286(10) 0.0414(11) 0.0418(11) -0.0008(9) 0.0159(8) -0.0002(8)
C2 0.0343(12) 0.0419(12) 0.0612(16) 0.0017(10) 0.0226(11) -0.0016(9)
C1 0.0353(11) 0.0366(10) 0.0436(12) 0.0001(9) 0.0164(9) -0.0011(9)
C10 0.0289(10) 0.0438(11) 0.0316(10) -0.0006(8) 0.0125(8) 0.0039(8)
C15 0.0361(12) 0.0444(12) 0.0537(14) -0.0006(10) 0.0166(10) 0.0074(10)
C14 0.0340(12) 0.0602(15) 0.0618(17) -0.0056(12) 0.0200(11) 0.0137(11)
C13 0.0320(11) 0.0739(17) 0.0532(14) -0.0119(12) 0.0223(10) 0.0013(11)
C12 0.0364(11) 0.0546(13) 0.0464(13) -0.0073(10) 0.0223(10) -0.0043(10)
C11 0.0301(10) 0.0456(11) 0.0322(10) -0.0039(8) 0.0145(8) 0.0001(8)
C16 0.0384(11) 0.0372(10) 0.0465(12) -0.0004(9) 0.0153(9) 0.0010(9)
C4 0.0271(10) 0.0418(11) 0.0436(12) -0.0031(9) 0.0138(8) 0.0019(8)
C9 0.0341(11) 0.0479(12) 0.0435(12) -0.0001(9) 0.0165(9) 0.0018(9)
C8 0.0421(13) 0.0482(13) 0.0517(14) 0.0055(10) 0.0150(11) 0.0084(10)
C7 0.0368(13) 0.0593(15) 0.0737(18) -0.0022(13) 0.0217(12) 0.0134(11)
C6 0.0422(14) 0.0730(18) 0.077(2) 0.0042(14) 0.0374(14) 0.0094(12)
C5 0.0391(13) 0.0578(14) 0.0613(15) 0.0079(12) 0.0281(11) 0.0064(11)
C17 0.0480(14) 0.0489(13) 0.0528(14) -0.0035(11) 0.0215(11) -0.0007(11)
C21 0.089(2) 0.0468(14) 0.0574(16) -0.0005(12) 0.0361(15) -0.0065(14)
C18 0.0494(16) 0.0582(16) 0.0686(18) -0.0199(14) 0.0196(13) 0.0023(12)
C19 0.074(2) 0.0389(13) 0.080(2) -0.0061(14) 0.0123(17) 0.0056(13)
C20 0.125(3) 0.0449(15) 0.070(2) 0.0107(14) 0.035(2) -0.0051(17)
C22 0.0338(10) 0.0312(9) 0.0486(12) -0.0007(8) 0.0176(9) 0.0030(8)
C23 0.0460(14) 0.0677(17) 0.0690(18) -0.0047(14) 0.0233(13) 0.0220(13)
C24 0.102(4) 0.056(2) 0.133(5) 0.000 0.066(4) 0.000

loop_
_atom_type_symbol
_atom_type_description
_atom_type_scat_dispersion_real
_atom_type_scat_dispersion_imag
_atom_type_scat_source
C C 0.0033 0.0016 'International Tables Vol C Tables 4.2.6.8 and 6.1.1.4'
H H 0.0000 0.0000 'International Tables Vol C Tables 4.2.6.8 and 6.1.1.4'
N N 0.0061 0.0033 'International Tables Vol C Tables 4.2.6.8 and 6.1.1.4'
O O 0.0106 0.0060 'International Tables Vol C Tables 4.2.6.8 and 6.1.1.4'
Pd Pd -0.9988 1.0072 'International Tables Vol C Tables 4.2.6.8 and 6.1.1.4'
Cl Cl 0.1484 0.1585 'International Tables Vol C Tables 4.2.6.8 and 6.1.1.4'

loop_
_geom_angle_atom_site_label_1
_geom_angle_atom_site_label_2
_geom_angle_atom_site_label_3
_geom_angle
_geom_angle_site_symmetry_1
_geom_angle_site_symmetry_3
C11 Pd1 N1 80.86(8) . .
C11 Pd1 O1 91.10(8) . .
N1 Pd1 O1 171.39(7) . .
C11 Pd1 O2 175.94(7) . .
N1 Pd1 O2 98.25(7) . .
O1 Pd1 O2 89.98(7) . .
C11 Pd1 Pd1 99.40(6) . 2_755
N1 Pd1 Pd1 100.02(5) . 2_755
O1 Pd1 Pd1 84.26(5) . 2_755
O2 Pd1 Pd1 76.82(4) . 2_755
C22 O2 Pd1 127.85(14) . .
C22 O1 Pd1 122.73(14) 2_755 .
C1 N2 N1 110.36(17) . .
C1 N2 C10 135.15(18) . .
N1 N2 C10 114.50(16) . .
C3 N1 N2 106.57(16) . .
C3 N1 Pd1 139.17(14) . .
N2 N1 Pd1 113.63(12) . .
N1 C3 C2 109.11(19) . .
N1 C3 C4 124.89(19) . .
C2 C3 C4 125.7(2) . .
C1 C2 C3 107.6(2) . .
C1 C2 H2 126.2 . .
C3 C2 H2 126.2 . .
N2 C1 C2 106.33(19) . .
N2 C1 C16 127.5(2) . .
C2 C1 C16 126.1(2) . .
C15 C10 C11 121.5(2) . .
C15 C10 N2 123.8(2) . .
C11 C10 N2 114.68(17) . .
C14 C15 C10 118.7(2) . .
C14 C15 H15 120.7 . .
C10 C15 H15 120.7 . .
C13 C14 C15 120.8(2) . .
C13 C14 H14 119.6 . .
C15 C14 H14 119.6 . .
C14 C13 C12 120.4(2) . .
C14 C13 H13 119.8 . .
C12 C13 H13 119.8 . .
C13 C12 C11 120.7(2) . .
C13 C12 H12 119.7 . .
C11 C12 H12 119.7 . .
C12 C11 C10 117.9(2) . .
C12 C11 Pd1 126.96(17) . .
C10 C11 Pd1 114.85(14) . .
C17 C16 C21 118.8(2) . .
C17 C16 C1 122.5(2) . .
C21 C16 C1 118.6(2) . .
C9 C4 C5 118.8(2) . .
C9 C4 C3 121.1(2) . .
C5 C4 C3 119.8(2) . .
C8 C9 C4 120.6(2) . .
C8 C9 H9 119.7 . .
C4 C9 H9 119.7 . .
C7 C8 C9 120.4(2) . .
C7 C8 H8 119.8 . .
C9 C8 H8 119.8 . .
C8 C7 C6 119.4(2) . .
C8 C7 H7 120.3 . .
C6 C7 H7 120.3 . .
C7 C6 C5 120.6(2) . .
C7 C6 H6 119.7 . .
C5 C6 H6 119.7 . .
C6 C5 C4 120.2(2) . .
C6 C5 H5 119.9 . .
C4 C5 H5 119.9 . .
C16 C17 C18 120.3(3) . .
C16 C17 H17 119.8 . .
C18 C17 H17 119.8 . .
C16 C21 C20 120.2(3) . .
C16 C21 H21 119.9 . .
C20 C21 H21 119.9 . .
C19 C18 C17 120.6(3) . .
C19 C18 H18 119.7 . .
C17 C18 H18 119.7 . .
C20 C19 C18 119.6(3) . .
C20 C19 H19 120.2 . .
C18 C19 H19 120.2 . .
C19 C20 C21 120.6(3) . .
C19 C20 H20 119.7 . .
C21 C20 H20 119.7 . .
O2 C22 O1 127.1(2) . 2_755
O2 C22 C23 117.0(2) . .
O1 C22 C23 115.9(2) 2_755 .
C22 C23 H23A 109.5 . .
C22 C23 H23B 109.5 . .
H23A C23 H23B 109.5 . .
C22 C23 H23C 109.5 . .
H23A C23 H23C 109.5 . .
H23B C23 H23C 109.5 . .
Cl1 C24 Cl1 111.7(3) 2 .
Cl1 C24 H24A 109.3 2 .
Cl1 C24 H24A 109.3 . .
Cl1 C24 H24B 109.3 2 .
Cl1 C24 H24B 109.3 . .
H24A C24 H24B 107.9 . .

loop_
_geom_bond_atom_site_label_1
_geom_bond_atom_site_label_2
_geom_bond_distance
_geom_bond_site_symmetry_2
Pd1 C11 1.952(2) .
Pd1 N1 2.0175(17) .
Pd1 O1 2.0440(15) .
Pd1 O2 2.1443(15) .
Pd1 Pd1 2.9365(3) 2_755
Cl1 C24 1.716(3) .
O2 C22 1.241(3) .
O1 C22 1.265(3) 2_755
N2 C1 1.361(3) .
N2 N1 1.376(2) .
N2 C10 1.421(3) .
N1 C3 1.337(3) .
C3 C2 1.394(3) .
C3 C4 1.470(3) .
C2 C1 1.370(3) .
C2 H2 0.9300 .
C1 C16 1.477(3) .
C10 C15 1.389(3) .
C10 C11 1.397(3) .
C15 C14 1.384(3) .
C15 H15 0.9300 .
C14 C13 1.368(4) .
C14 H14 0.9300 .
C13 C12 1.381(3) .
C13 H13 0.9300 .
C12 C11 1.391(3) .
C12 H12 0.9300 .
C16 C17 1.381(3) .
C16 C21 1.383(4) .
C4 C9 1.388(3) .
C4 C5 1.389(3) .
C9 C8 1.382(3) .
C9 H9 0.9300 .
C8 C7 1.379(4) .
C8 H8 0.9300 .
C7 C6 1.380(4) .
C7 H7 0.9300 .
C6 C5 1.387(4) .
C6 H6 0.9300 .
C5 H5 0.9300 .
C17 C18 1.384(4) .
C17 H17 0.9300 .
C21 C20 1.385(4) .
C21 H21 0.9300 .
C18 C19 1.367(5) .
C18 H18 0.9300 .
C19 C20 1.366(5) .
C19 H19 0.9300 .
C20 H20 0.9300 .
C22 O1 1.265(3) 2_755
C22 C23 1.505(3) .
C23 H23A 0.9600 .
C23 H23B 0.9600 .
C23 H23C 0.9600 .
C24 Cl1 1.716(3) 2
C24 H24A 0.9700 .
C24 H24B 0.9700 .
